data_2006732
loop_
_publ_author_name
'Tuzi, Angela'
'Fissi, Adriano'
'Pieroni, Osvaldo'

_publ_contact_author
;
    prof. Angela Tuzi
    Dipartimento di Chimica
    Universit\'a di Napoli "Federico II"
    Via Mezzocannone 4
    80134 Napoli
    Italy
;
_publ_section_title
;
 Acetyl-\DPhe-<small>L</small>-Ala-\DPhe-<small>D</small>-Ala Methyl
 Ester
;
_journal_issue 11
_journal_name_full 'Acta Crystallographica Section C'
_journal_page_first 1696
_journal_page_last 1698
_journal_paper_doi 10.1107/S0108270197007051
_journal_volume 53
_journal_year 1997
_chemical_formula_moiety 'C27 H30 N4 O6'
_chemical_formula_sum 'C27 H30 N4 O6'
_chemical_formula_weight 506.56
_chemical_name_systematic Acetyl-\DPhe-L-Ala-\DPhe-D-Ala-Methylester
_space_group_crystal_system orthorhombic
_space_group_IT_number 19
_space_group_name_Hall 'P 2ac 2ab'
_space_group_name_H-M_alt 'P 21 21 21'
_audit_creation_method 'by hand from output files of SDP package'
_cell_angle_alpha 90
_cell_angle_beta 90
_cell_angle_gamma 90
_cell_formula_units_Z 4
_cell_length_a 13.3030(10)
_cell_length_b 13.3650(10)
_cell_length_c 15.4930(10)
_cell_measurement_reflns_used 25
_cell_measurement_temperature 295
_cell_measurement_theta_max 24
_cell_measurement_theta_min 16
_cell_volume 2754.6(3)
_computing_cell_refinement 'SDP (Enraf-Nonius, 1985)'
_computing_data_collection 'CAD-4 (Enraf-Nonius, 1985)'
_computing_data_reduction SDP
_computing_molecular_graphics 'ORTEPII (Johnson, 1976), PLUTO (Motherwell and Clegg, 1978)'
_computing_structure_refinement SDP
_computing_structure_solution 'SIR92 (Altomare et al., 1993) (direct methods)'
_diffrn_ambient_temperature 295
_diffrn_measurement_device 'Enraf-Nonius CAD-4 single-crystal diffractometer'
_diffrn_measurement_method \w/\q
_diffrn_radiation_monochromator graphite
_diffrn_radiation_source 'X-ray tube'
_diffrn_radiation_type CuK\a
_diffrn_radiation_wavelength 1.5418
_diffrn_reflns_av_R_equivalents 0
_diffrn_reflns_limit_h_max 16
_diffrn_reflns_limit_h_min 0
_diffrn_reflns_limit_k_max 16
_diffrn_reflns_limit_k_min 0
_diffrn_reflns_limit_l_max 18
_diffrn_reflns_limit_l_min 0
_diffrn_reflns_number 2928
_diffrn_reflns_theta_max 70
_diffrn_standards_decay_% 1
_diffrn_standards_interval_time 120
_diffrn_standards_number 1
_exptl_absorpt_coefficient_mu 0.685
_exptl_absorpt_correction_type none
_exptl_crystal_colour colourless
_exptl_crystal_density_diffrn 1.221
_exptl_crystal_density_method 'not measured'
_exptl_crystal_description platelet
_exptl_crystal_F_000 1072
_exptl_crystal_size_max 0.53
_exptl_crystal_size_mid 0.20
_exptl_crystal_size_min 0.08
_refine_diff_density_max 0.29
_refine_diff_density_min 0.22
_refine_ls_extinction_method none
_refine_ls_goodness_of_fit_obs 1.870
_refine_ls_hydrogen_treatment noref
_refine_ls_matrix_type full
_refine_ls_number_parameters 307
_refine_ls_number_reflns 2647
_refine_ls_R_factor_all 0.054
_refine_ls_R_factor_obs .046
_refine_ls_shift/esd_max 0.03
_refine_ls_structure_factor_coef F
_refine_ls_weighting_details 'w = 4F~o~^2^/[\s^2^(F~o~^2^)+(0.04F~o~^2^)^2^]'
_refine_ls_weighting_scheme calc
_refine_ls_wR_factor_obs .063
_reflns_number_observed 2647
_reflns_number_total 2928
_reflns_observed_criterion 'reflection observed if I>3.0 sigma(I)'
_cod_data_source_file sx1026.cif
_cod_data_source_block aladala
_cod_depositor_comments
;
 Updating the space group operation list after consulting the original
 publication.

 The following operation was removed:
    1/2+x,y,1/2-z

 The following operations was added:
    x+1/2,-y+1/2,-z

 Antanas Vaitkus,
 2018-06-17

 Adding the _atom_site_type_symbol data item.

 Antanas Vaitkus,
 2017-01-28

The following automatic conversions were performed:

'_refine_ls_weighting_scheme' value 'calc w =
4F~o~^2^/[\s^2^(F~o~^2^)+(0.04F~o~^2^)^2^]' was changed to 'calc'.
New tag '_refine_ls_weighting_details' was created. The value of the
new tag was set to 'w = 4F~o~^2^/[\s^2^(F~o~^2^)+(0.04F~o~^2^)^2^]'.

Automatic conversion script
Id: cif_fix_values 3143 2015-03-26 13:38:13Z robertas 
;
_cod_original_cell_volume 2755.0(10)
_cod_database_code 2006732

loop_
_space_group_symop_id
_space_group_symop_operation_xyz
1 x,y,z
2 -x+1/2,-y,z+1/2
3 x+1/2,-y+1/2,-z
4 -x,y+1/2,-z+1/2

loop_
_atom_site_aniso_label
_atom_site_aniso_U_11
_atom_site_aniso_U_22
_atom_site_aniso_U_33
_atom_site_aniso_U_12
_atom_site_aniso_U_13
_atom_site_aniso_U_23
N1 .0490(10) .0450(10) .0226(9) -.0040(10) .0002(9) .0025(9)
N2 .0510(10) .0440(10) .0212(9) .0030(10) -.0010(10) .0003(9)
N3 .0410(10) .0410(10) .0203(8) .0010(10) .0000(8) -.0004(9)
N4 .0460(10) .0400(10) .0280(10) -.0080(10) .0010(10) -.0009(9)
O1 .0600(10) .090(2) .0287(9) .0090(10) .0098(9) .0070(10)
O2 .091(2) .0540(10) .0710(10) .0060(10) .0270(10) -.0120(10)
O1' .0620(10) .0590(10) .0310(9) -.0140(10) -.0064(9) -.0012(9)
O2' .0600(10) .0720(10) .0236(8) .0220(10) -.0043(9) .0005(9)
O3' .0670(10) .0520(10) .0221(8) -.0140(10) .0003(9) -.0018(8)
O4' .114(2) .133(2) .0640(10) -.051(2) .007(2) -.0490(10)
C1' .0480(10) .0490(10) .0220(10) -.0040(10) .0030(10) -.0010(10)
C2' .0450(10) .0410(10) .0220(10) .0050(10) .0010(10) .0000(10)
C3' .0430(10) .0370(10) .0260(10) .0000(10) .0020(10) -.0020(10)
C4' .071(2) .057(2) .053(2) -.024(2) .014(2) -.013(2)
C1 .057(2) .104(3) .059(2) -.024(2) -.002(2) .015(2)
C2 .0480(10) .056(2) .0350(10) .0010(10) .0010(10) .0100(10)
C3 .161(4) .079(3) .116(3) .019(3) .070(3) -.027(2)
C1A .0490(10) .0430(10) .0250(10) -.0020(10) .0010(10) -.0020(10)
C2A .0530(10) .0480(10) .0210(10) .0120(10) .0020(10) -.0030(10)
C3A .0420(10) .0360(10) .0210(10) .0010(10) -.0010(10) .0010(10)
C4A .0470(10) .0480(10) .0380(10) -.0100(10) .0000(10) -.0040(10)
C1B .0540(10) .0440(10) .0360(10) -.0040(10) .0010(10) .0000(10)
C2B .106(3) .0450(10) .041(2) .017(2) -.015(2) -.0070(10)
C3B .0400(10) .0480(10) .0260(10) -.0010(10) .0000(10) .0000(10)
C4B .063(2) .060(2) .050(2) -.023(2) .015(2) -.004(2)
C1C .067(2) .0390(10) .0430(10) -.0070(10) .0040(10) .0050(10)
C3C .0430(10) .0510(10) .0380(10) -.0030(10) -.0030(10) .0060(10)
C1D .082(2) .060(2) .067(2) -.010(2) .017(2) .015(2)
C3D .063(2) .081(2) .059(2) -.020(2) .003(2) -.021(2)
C1E .119(3) .062(2) .069(2) -.011(2) .019(2) .025(2)
C3E .076(2) .088(2) .090(3) -.028(2) -.011(2) -.022(2)
C1F .120(3) .054(2) .059(2) -.001(2) -.007(2) .019(2)
C3F .071(2) .079(2) .096(3) -.033(2) -.014(2) .013(2)
C1G .097(3) .050(2) .068(2) .003(2) -.019(2) .008(2)
C3G .073(3) .115(4) .066(3) -.039(3) .001(3) .023(3)
C1H .069(3) .043(2) .049(2) -.005(2) -.003(2) .004(2)
C3H .051(2) .089(3) .041(2) -.019(3) .003(2) .009(3)

loop_
_atom_site_label
_atom_site_type_symbol
_atom_site_fract_x
_atom_site_fract_y
_atom_site_fract_z
_atom_site_U_iso_or_equiv
_atom_site_thermal_displace_type
N1 N .3391(2) .8941(2) .54430(10) .0389(5) Uani
N2 N .2091(2) 1.0081(2) .44080(10) .0387(5) Uani
N3 N .2781(2) .9871(2) .27320(10) .0343(5) Uani
N4 N .1754(2) .8206(2) .21010(10) .0379(5) Uani
O1 O .4083(2) .9137(2) .41210(10) .0594(6) Uani
O2 O .2303(2) .6522(2) .1224(2) .0719(7) Uani
O1' O .1369(2) .8652(2) .39360(10) .0509(5) Uani
O2' O .1353(2) 1.0561(2) .22290(10) .0519(5) Uani
O3' O .2158(2) .8652(2) .07460(10) .0470(5) Uani
O4' O .0803(3) .6512(3) .0558(2) .0127(9) Uani
C1' C .1927(2) .9089(2) .4448(2) .0398(6) Uani
C2' C .1903(2) 1.0352(2) .2838(2) .0362(6) Uani
C3' C .2271(2) .8756(2) .1535(2) .0349(5) Uani
C4' C .1353(3) .6807(3) .1113(2) .0607(9) Uani
C1 C .5038(3) .9681(4) .5351(3) .0730(10) Uani
C2 C .4135(2) .9222(2) .4915(2) .0466(7) Uani
C3 C .2706(4) .5843(4) .0598(3) .1190(10) Uani
C1A C .2470(2) .8537(2) .5154(2) .0389(6) Uani
C2A C .1607(2) 1.0679(2) .3743(2) .0406(6) Uani
C3A C .3022(2) .9474(2) .1903(2) .0333(5) Uani
C4A C .0998(2) .7490(2) .1832(2) .0442(6) Uani
C1B C .2014(2) .7756(2) .5520(2) .0447(6) Uani
C2B C .1869(3) 1.1781(2) .3871(2) .0638(9) Uani
C3B C .3854(2) .9681(2) .1461(2) .0379(6) Uani
C4B C .0722(3) .6846(3) .2619(2) .0580(7) Uani
C1C C .2386(3) .7097(2) .6214(2) .0495(7) Uani
C3C C .4672(2) 1.0387(2) .1614(2) .0439(6) Uani
C1D C .1678(3) .6653(3) .6756(3) .0690(10) Uani
C3D C .4793(3) 1.0966(3) .2359(3) .0680(10) Uani
C1E C .1999(4) .6011(3) .7417(3) .0830(10) Uani
C3E C .5565(3) 1.1633(3) .2419(3) .0850(10) Uani
C1F C .2986(4) .5791(3) .7521(3) .0780(10) Uani
C3F C .6242(3) 1.1757(3) .1751(3) .0820(10) Uani
C1G C .3690(3) .6195(3) .6988(3) .0710(10) Uani
C3G C .6139(4) 1.1194(5) .1025(4) .0850(10) Uani
C1H C .3399(4) .6866(3) .6326(3) .0530(10) Uani
C3H C .5371(4) 1.0494(4) .0948(3) .0610(10) Uani
HC3D H .4268 1.0883 .2890 .07 Uiso
HC3E H .5633 1.2097 .2997 .07 Uiso
HC3F H .6827 1.2321 .1817 .07 Uiso
HC3G H .6670 1.1285 .0504 .07 Uiso
HC3H H .5313 1.0039 .0373 .06 Uiso
HC1D H .0875 .6809 .6660 .07 Uiso
HC1E H .1439 .5696 .7856 .08 Uiso
HC1F H .3219 .5281 .8016 .08 Uiso
HC1G H .4482 .6016 .7071 .07 Uiso
HC1H H .3956 .7197 .5907 .05 Uiso
HC1B H .1274 .7583 .5274 .04 Uiso
HC3B H .3948 .9241 .0881 .04 Uiso
HC2A H .0799 1.0579 .3819 .04 Uiso
HC4A H .0359 .7911 .1588 .04 Uiso
H1C1 H .5712 .9565 .4941 .07 Uiso
HN1 H .3544 .8955 .6044 .04 Uiso
HN2 H .2500 1.0410 .4794 .04 Uiso
H12B H .2672 1.1896 .3765 .06 Uiso
H14B H .0193 .6254 .2409 .06 Uiso
H1C3 H .2399 .5082 .0724 .1 Uiso
H2C1 H .5165 .9316 .5977 .07 Uiso
H3C1 H .4922 1.0485 .5442 .07 Uiso
H22B H .1668 1.2019 .4532 .07 Uiso
H32B H .1437 1.2241 .3406 .07 Uiso
H24B H .0350 .7316 .3105 .07 Uiso
H34B H .1397 .6508 .2884 .07 Uiso
H2C3 H .3528 .5814 .0651 .1 Uiso
H3C3 H .2489 .6068 -.0057 .1 Uiso
HN3 H .3125 .9580 .3125 .03 Uiso
HN4 H .1660 .8339 .2714 .04 Uiso

loop_
_atom_type_symbol
_atom_type_scat_source
O International_Tables_Vol_IV_TABLE_2.2B
N International_Tables_Vol_IV_TABLE_2.2B
C International_Tables_Vol_IV_TABLE_2.2B
H International_Tables_Vol_IV_TABLE_2.2B

loop_
_geom_angle_atom_site_label_1
_geom_angle_atom_site_label_2
_geom_angle_atom_site_label_3
_geom_angle
_geom_angle_publ_flag
C2 N1 C1A 123.8(2) no
C1' N2 C2A 120.2(2) yes
C2' N3 C3A 118.9(2) yes
C3' N4 C4A 122.1(2) yes
C4' O2 C3 116.7(3) no
N2 C1' O1' 122.3(2) no
N2 C1' C1A 116.1(2) yes
O1' C1' C1A 121.6(3) yes
N3 C2' O2' 122.4(2) no
O2' C2' C2A 119.2(2) yes
N4 C3' O3' 121.7(2) no
N4 C3' C3A 116.5(2) yes
O3' C3' C3A 121.8(2) yes
O2 C4' O4' 125.3(3) no
O2 C4' C4A 112.0(3) no
O4' C4' C4A 122.5(3) no
N1 C2 O1 122.7(3) no
N1 C2 C1 115.4(3) no
O1 C2 C1 121.8(3) no
N1 C1A C1' 117.3(2) yes
N1 C1A C1B 124.0(3) yes
C1' C1A C1B 118.3(3) no
N2 C2A C2' 112.4(2) yes
N2 C2A C2B 109.7(2) yes
C2' C2A C2B 109.7(2) no
N3 C3A C3' 115.5(2) yes
N3 C3A C3B 124.9(2) yes
C3' C3A C3B 119.5(2) no
N4 C4A C4' 113.1(3) yes
N4 C4A C4B 107.9(2) yes
C4' C4A C4B 108.7(3) no
C1A C1B C1C 128.6(3) yes
C3A C3B C3C 132.2(2) yes
C1B C1C C1D 117.8(3) yes
C1B C1C C1H 123.2(3) no
C1D C1C C1H 118.9(3) no
C3B C3C C3D 125.2(3) yes
C3B C3C C3H 116.3(3) no
C3D C3C C3H 118.5(3) no
C1C C1D C1E 119.7(4) no
C3C C3D C3E 120.3(4) no
C1D C1E C1F 120.9(4) no
C3D C3E C3F 121.2(4) no
C1E C1F C1G 120.6(4) no
C3E C3F C3G 119.2(4) no
C1F C1G C1H 120.2(4) no
C3F C3G C3H 121.1(5) no
C1C C1H C1G 119.7(4) no
C3C C3H C3G 119.7(4) no

loop_
_geom_bond_atom_site_label_1
_geom_bond_atom_site_label_2
_geom_bond_site_symmetry_1
_geom_bond_site_symmetry_2
_geom_bond_distance
_geom_bond_publ_flag
N1 C2 . . 1.338(4) no
N1 C1A . . 1.412(4) yes
N2 C1' . . 1.345(4) yes
N2 C2A . . 1.453(3) yes
N3 C2' . . 1.342(3) yes
N3 C3A . . 1.427(3) yes
N4 C3' . . 1.334(3) yes
N4 C4A . . 1.450(4) yes
O1 C2 . . 1.236(3) no
O2 C4' . . 1.331(4) no
O2 C3 . . 1.432(6) no
O1' C1' . . 1.234(3) yes
O2' C2' . . 1.227(3) yes
O3' C3' . . 1.240(3) yes
O4' C4' . . 1.197(5) yes
C1' C1A . . 1.504(4) yes
C2' C2A . . 1.522(4) yes
C3' C3A . . 1.498(4) yes
C4' C4A . . 1.515(4) yes
C1 C2 . . 1.509(5) no
C1A C1B . . 1.334(4) yes
C2A C2B . . 1.527(4) no
C3A C3B . . 1.331(4) yes
C4A C4B . . 1.537(4) no
C1B C1C . . 1.475(4) no
C3B C3C . . 1.460(4) no
C1C C1D . . 1.394(5) no
C1C C1H . . 1.394(6) no
C3C C3D . . 1.400(5) no
C3C C3H . . 1.395(5) no
C1D C1E . . 1.403(6) no
C3D C3E . . 1.363(6) no
C1E C1F . . 1.354(7) no
C3E C3F . . 1.382(6) no
C1F C1G . . 1.362(6) no
C3F C3G . . 1.360(8) no
C1G C1H . . 1.415(6) no
C3G C3H . . 1.391(8) no

loop_
_geom_hbond_atom_site_label_D
_geom_hbond_atom_site_label_H
_geom_hbond_atom_site_label_A
_geom_hbond_distance_DH
_geom_hbond_distance_HA
_geom_hbond_distance_DA
_geom_hbond_angle_DHA
N1 HN1 O2' 0.96 1.950(2) 2.867(3) 160.10(10)
N2 HN2 O3' 0.92 1.986(2) 2.856(3) 156.70(10)
N3 HN3 O1 0.86 2.087(2) 2.932(3) 169.1(2)
N4 HN4 O1' 0.97 1.976(2) 2.949(3) 175.70(10)

loop_
_geom_torsion_atom_site_label_1
_geom_torsion_atom_site_label_2
_geom_torsion_atom_site_label_3
_geom_torsion_atom_site_label_4
_geom_torsion
_geom_torsion_publ_flag
C2 N1 C1A C1' -49.2(4) yes
C1' N2 C2A C2' -60.8(3) yes
C2' N3 C3A C3' -56.5(3) yes
C3' N4 C4A C4' 48.0(3) yes
C2A N2 C1' C1A 179.5(2) yes
C3A N3 C2' C2A 173.9(2) yes
C4A N4 C3' C3A 179.4(2) yes
N2 C1' C1A N1 -28.0(3) yes
O1' C1' C1A C1B -34.2(4) yes
N3 C2' C2A N2 -24.1(4) yes
N4 C3' C3A N3 -30.6(3) yes
O2 C4' C4A N4 40.0(4) yes
